data_1573830
loop_
_publ_author_name
'Maximilian H. Pohle'
'Thomas Lohmiller'
'Michael B\"ohme'
'Micha\/l Rams'
'Sven Ziegenbalg'
'Helmar G\"orls'
'Alexander Schnegg'
'Winfried Plass'

_publ_section_title
;
 THz-EPR-based Magneto-Structural Correlations for Cobalt(II) Single-Ion
 Magnets With Bis-Chelate Coordination
;
_journal_issue 60
_journal_name_full 'Chemistry - A European Journal'
_journal_page_first e202401545(1)
_journal_page_last e202401545(14)
_journal_paper_doi 10.1002/chem.202401545
_journal_volume 30
_journal_year 2024
_chemical_formula_moiety 'C28 H24 Co N2 O2'
_chemical_formula_sum 'C28 H24 Co N2 O2'
_chemical_formula_weight 479.42
_space_group_crystal_system monoclinic
_space_group_IT_number 15
_space_group_name_Hall '-C 2yc'
_space_group_name_H-M_alt 'C 1 2/c 1'
_atom_sites_solution_hydrogens difmap
_atom_sites_solution_primary direct
_atom_sites_solution_secondary difmap
_audit_creation_method SHELXL-2019/1
_cell_angle_alpha 90
_cell_angle_beta 95.495(3)
_cell_angle_gamma 90
_cell_formula_units_Z 4
_cell_length_a 22.0247(9)
_cell_length_b 8.4669(3)
_cell_length_c 11.8644(5)
_cell_measurement_reflns_used 7247
_cell_measurement_temperature 133(2)
_cell_measurement_theta_max 27.539
_cell_measurement_theta_min 2.579
_cell_volume 2202.32(15)
_computing_cell_refinement DENZO
_computing_data_collection COLLECT
_computing_data_reduction DENZO
_computing_molecular_graphics SHELXTL/PC
_computing_publication_material 'SHELXL-2018/3 (Sheldrick, 2018)'
_computing_structure_refinement 'SHELXL-2019/1 (Sheldrick, 2019)'
_computing_structure_solution 'SHELXS-97 (Sheldrick, 2008)'
_diffrn_ambient_temperature 133(2)
_diffrn_measured_fraction_theta_full 0.997
_diffrn_measured_fraction_theta_max 0.996
_diffrn_measurement_device_type KappaCCD
_diffrn_measurement_method 'phi + omega - scans'
_diffrn_radiation_type MoK\a
_diffrn_radiation_wavelength 0.71073
_diffrn_reflns_av_R_equivalents 0.0281
_diffrn_reflns_av_unetI/netI 0.0269
_diffrn_reflns_Laue_measured_fraction_full 0.997
_diffrn_reflns_Laue_measured_fraction_max 0.996
_diffrn_reflns_limit_h_max 22
_diffrn_reflns_limit_h_min -28
_diffrn_reflns_limit_k_max 10
_diffrn_reflns_limit_k_min -11
_diffrn_reflns_limit_l_max 15
_diffrn_reflns_limit_l_min -14
_diffrn_reflns_number 7247
_diffrn_reflns_point_group_measured_fraction_full 0.997
_diffrn_reflns_point_group_measured_fraction_max 0.996
_diffrn_reflns_theta_full 25.242
_diffrn_reflns_theta_max 27.539
_diffrn_reflns_theta_min 2.579
_exptl_absorpt_coefficient_mu 0.808
_exptl_absorpt_correction_T_max 0.7456
_exptl_absorpt_correction_T_min 0.6844
_exptl_absorpt_correction_type multi-scan
_exptl_absorpt_process_details
; 
 SADABS 2016/2: Krause, L., Herbst-Irmer, R., Sheldrick G.M. & Stalke D., 
 J. Appl. Cryst. 48 (2015) 3-10 
;
_exptl_crystal_colour brown
_exptl_crystal_density_diffrn 1.446
_exptl_crystal_density_method 'not measured'
_exptl_crystal_description prism
_exptl_crystal_F_000 996
_exptl_crystal_size_max 0.067
_exptl_crystal_size_mid 0.056
_exptl_crystal_size_min 0.045
_refine_diff_density_max 0.311
_refine_diff_density_min -0.333
_refine_diff_density_rms 0.054
_refine_ls_extinction_coef .
_refine_ls_extinction_method none
_refine_ls_goodness_of_fit_ref 1.100
_refine_ls_hydrogen_treatment refall
_refine_ls_matrix_type full
_refine_ls_number_parameters 198
_refine_ls_number_reflns 2522
_refine_ls_number_restraints 0
_refine_ls_restrained_S_all 1.100
_refine_ls_R_factor_all 0.0357
_refine_ls_R_factor_gt 0.0316
_refine_ls_shift/su_max 0.000
_refine_ls_shift/su_mean 0.000
_refine_ls_structure_factor_coef Fsqd
_refine_ls_weighting_details 'w=1/[\s^2^(Fo^2^)+(0.0233P)^2^+3.6857P] where P=(Fo^2^+2Fc^2^)/3'
_refine_ls_weighting_scheme calc
_refine_ls_wR_factor_gt 0.0721
_refine_ls_wR_factor_ref 0.0742
_reflns_Friedel_coverage 0.000
_reflns_Friedel_fraction_full .
_reflns_Friedel_fraction_max .
_reflns_number_gt 2342
_reflns_number_total 2522
_reflns_threshold_expression 'I > 2\s(I)'
_cod_data_source_file chem.202401545.cif
_cod_data_source_block FO5344_3
_cod_original_sg_symbol_H-M 'C 2/c'
_cod_database_code 1573830
_shelx_shelxl_version_number 2019/1
_shelx_space_group_comment
; 
The symmetry employed for this shelxl refinement is uniquely defined 
by the following loop, which should always be used as a source of 
symmetry information in preference to the above space-group names. 
They are only intended as comments. 
;
_shelx_estimated_absorpt_t_min 0.948
_shelx_estimated_absorpt_t_max 0.965

loop_
_space_group_symop_operation_xyz
'x, y, z'
'-x, y, -z+1/2'
'x+1/2, y+1/2, z'
'-x+1/2, y+1/2, -z+1/2'
'-x, -y, -z'
'x, -y, z-1/2'
'-x+1/2, -y+1/2, -z'
'x+1/2, -y+1/2, z-1/2'

loop_
_atom_site_label
_atom_site_type_symbol
_atom_site_fract_x
_atom_site_fract_y
_atom_site_fract_z
_atom_site_U_iso_or_equiv
_atom_site_adp_type
_atom_site_occupancy
_atom_site_site_symmetry_order
_atom_site_calc_flag
_atom_site_refinement_flags_posn
_atom_site_refinement_flags_adp
_atom_site_refinement_flags_occupancy
_atom_site_disorder_assembly
_atom_site_disorder_group
Co1 Co 0.000000 0.48081(4) 0.250000 0.01594(10) Uani 1 2 d S T P . .
O1 O 0.07561(5) 0.58663(14) 0.28831(10) 0.0194(3) Uani 1 1 d . . . . .
N1 N 0.02400(6) 0.36555(16) 0.11412(11) 0.0155(3) Uani 1 1 d . . . . .
C1 C 0.12169(7) 0.58775(19) 0.22556(13) 0.0165(3) Uani 1 1 d . . . . .
C2 C 0.17362(8) 0.6794(2) 0.26262(15) 0.0204(3) Uani 1 1 d . . . . .
H2 H 0.1727(9) 0.737(2) 0.3308(16) 0.020(5) Uiso 1 1 d . . . . .
C3 C 0.22323(8) 0.6895(2) 0.20047(16) 0.0234(4) Uani 1 1 d . . . . .
H3 H 0.2567(10) 0.752(3) 0.2248(17) 0.030(6) Uiso 1 1 d . . . . .
C4 C 0.22373(8) 0.6083(2) 0.09764(16) 0.0243(4) Uani 1 1 d . . . . .
H4 H 0.2577(11) 0.618(3) 0.0522(19) 0.037(6) Uiso 1 1 d . . . . .
C5 C 0.17420(8) 0.5179(2) 0.05989(15) 0.0217(4) Uani 1 1 d . . . . .
H5 H 0.1730(10) 0.461(3) -0.0129(19) 0.030(6) Uiso 1 1 d . . . . .
C6 C 0.12258(7) 0.50305(19) 0.12183(14) 0.0168(3) Uani 1 1 d . . . . .
C7 C 0.07501(7) 0.40052(19) 0.07258(13) 0.0170(3) Uani 1 1 d . . . . .
H7 H 0.0843(9) 0.352(2) 0.0006(17) 0.021(5) Uiso 1 1 d . . . . .
C8 C -0.01766(7) 0.25528(19) 0.05632(13) 0.0158(3) Uani 1 1 d . . . . .
C9 C -0.01511(8) 0.20563(19) -0.05537(14) 0.0179(3) Uani 1 1 d . . . . .
H9 H 0.0165(9) 0.243(2) -0.0993(16) 0.020(5) Uiso 1 1 d . . . . .
C10 C -0.05900(8) 0.1028(2) -0.10451(14) 0.0197(3) Uani 1 1 d . . . . .
H10 H -0.0563(9) 0.073(2) -0.1821(17) 0.022(5) Uiso 1 1 d . . . . .
C11 C -0.10596(8) 0.04480(19) -0.04475(14) 0.0188(3) Uani 1 1 d . . . . .
C12 C -0.10668(8) 0.0911(2) 0.06770(15) 0.0212(4) Uani 1 1 d . . . . .
H12 H -0.1371(10) 0.050(3) 0.1128(18) 0.029(6) Uiso 1 1 d . . . . .
C13 C -0.06348(8) 0.1955(2) 0.11740(14) 0.0202(3) Uani 1 1 d . . . . .
H13 H -0.0655(9) 0.228(2) 0.1939(17) 0.024(5) Uiso 1 1 d . . . . .
C14 C -0.15522(9) -0.0595(2) -0.10135(16) 0.0241(4) Uani 1 1 d . . . . .
H14C H -0.1402(10) -0.126(3) -0.1597(19) 0.036(6) Uiso 1 1 d . . . . .
H14B H -0.1710(11) -0.132(3) -0.046(2) 0.044(7) Uiso 1 1 d . . . . .
H14A H -0.1879(12) 0.002(3) -0.137(2) 0.044(7) Uiso 1 1 d . . . . .

loop_
_atom_site_aniso_label
_atom_site_aniso_U_11
_atom_site_aniso_U_22
_atom_site_aniso_U_33
_atom_site_aniso_U_23
_atom_site_aniso_U_13
_atom_site_aniso_U_12
Co1 0.01411(16) 0.01967(17) 0.01463(16) 0.000 0.00445(11) 0.000
O1 0.0167(6) 0.0253(6) 0.0170(6) -0.0013(5) 0.0056(4) -0.0027(5)
N1 0.0142(6) 0.0174(6) 0.0148(6) 0.0015(5) 0.0010(5) 0.0015(5)
C1 0.0151(7) 0.0180(8) 0.0167(8) 0.0042(6) 0.0026(6) 0.0019(6)
C2 0.0189(8) 0.0217(8) 0.0201(8) 0.0032(7) 0.0003(7) -0.0006(7)
C3 0.0150(8) 0.0242(9) 0.0302(9) 0.0078(7) -0.0014(7) -0.0014(7)
C4 0.0149(8) 0.0283(9) 0.0309(9) 0.0066(8) 0.0085(7) 0.0023(7)
C5 0.0186(8) 0.0247(9) 0.0228(9) 0.0028(7) 0.0069(7) 0.0022(7)
C6 0.0124(7) 0.0204(8) 0.0177(8) 0.0049(6) 0.0027(6) 0.0024(6)
C7 0.0162(8) 0.0203(8) 0.0147(7) 0.0010(6) 0.0030(6) 0.0032(6)
C8 0.0140(7) 0.0159(7) 0.0173(8) -0.0003(6) 0.0003(6) 0.0033(6)
C9 0.0179(8) 0.0182(8) 0.0178(8) 0.0016(6) 0.0025(6) 0.0030(6)
C10 0.0251(9) 0.0177(8) 0.0159(8) -0.0005(6) -0.0005(6) 0.0039(7)
C11 0.0172(8) 0.0164(8) 0.0221(8) -0.0004(6) -0.0018(6) 0.0035(6)
C12 0.0165(8) 0.0242(9) 0.0233(9) 0.0001(7) 0.0035(7) -0.0013(7)
C13 0.0176(8) 0.0260(9) 0.0174(8) -0.0028(7) 0.0035(6) -0.0003(7)
C14 0.0236(9) 0.0205(9) 0.0271(9) -0.0028(7) -0.0033(7) -0.0009(7)

loop_
_atom_type_symbol
_atom_type_description
_atom_type_scat_dispersion_real
_atom_type_scat_dispersion_imag
_atom_type_scat_source
C C 0.0033 0.0016 'International Tables Vol C Tables 4.2.6.8 and 6.1.1.4'
H H 0.0000 0.0000 'International Tables Vol C Tables 4.2.6.8 and 6.1.1.4'
N N 0.0061 0.0033 'International Tables Vol C Tables 4.2.6.8 and 6.1.1.4'
O O 0.0106 0.0060 'International Tables Vol C Tables 4.2.6.8 and 6.1.1.4'
Co Co 0.3494 0.9721 'International Tables Vol C Tables 4.2.6.8 and 6.1.1.4'

loop_
_geom_angle_atom_site_label_1
_geom_angle_atom_site_label_2
_geom_angle_atom_site_label_3
_geom_angle
_geom_angle_site_symmetry_1
_geom_angle_site_symmetry_3
O1 Co1 O1 123.96(7) . 2
O1 Co1 N1 109.24(5) . 2
O1 Co1 N1 97.42(5) 2 2
O1 Co1 N1 97.43(5) . .
O1 Co1 N1 109.24(5) 2 .
N1 Co1 N1 121.54(8) 2 .
C1 O1 Co1 124.90(10) . .
C7 N1 C8 120.10(14) . .
C7 N1 Co1 119.89(11) . .
C8 N1 Co1 119.75(10) . .
O1 C1 C2 118.18(15) . .
O1 C1 C6 124.06(15) . .
C2 C1 C6 117.76(15) . .
C3 C2 C1 121.73(16) . .
C3 C2 H2 120.4(12) . .
C1 C2 H2 117.8(12) . .
C2 C3 C4 120.54(17) . .
C2 C3 H3 120.9(13) . .
C4 C3 H3 118.5(13) . .
C5 C4 C3 119.04(17) . .
C5 C4 H4 119.8(13) . .
C3 C4 H4 121.2(13) . .
C4 C5 C6 122.18(17) . .
C4 C5 H5 120.7(13) . .
C6 C5 H5 117.1(13) . .
C5 C6 C1 118.73(15) . .
C5 C6 C7 115.57(15) . .
C1 C6 C7 125.69(15) . .
N1 C7 C6 127.10(15) . .
N1 C7 H7 119.4(11) . .
C6 C7 H7 113.5(11) . .
C13 C8 C9 118.76(15) . .
C13 C8 N1 116.71(14) . .
C9 C8 N1 124.52(15) . .
C10 C9 C8 119.87(16) . .
C10 C9 H9 119.3(11) . .
C8 C9 H9 120.9(11) . .
C9 C10 C11 121.79(16) . .
C9 C10 H10 117.6(12) . .
C11 C10 H10 120.6(12) . .
C12 C11 C10 117.66(15) . .
C12 C11 C14 121.24(16) . .
C10 C11 C14 121.07(16) . .
C13 C12 C11 121.07(16) . .
C13 C12 H12 118.8(13) . .
C11 C12 H12 120.2(13) . .
C12 C13 C8 120.78(16) . .
C12 C13 H13 119.7(12) . .
C8 C13 H13 119.6(12) . .
C11 C14 H14C 112.1(14) . .
C11 C14 H14B 110.8(14) . .
H14C C14 H14B 106.1(19) . .
C11 C14 H14A 111.1(14) . .
H14C C14 H14A 106.9(19) . .
H14B C14 H14A 110(2) . .

loop_
_geom_bond_atom_site_label_1
_geom_bond_atom_site_label_2
_geom_bond_distance
_geom_bond_site_symmetry_2
Co1 O1 1.9073(12) .
Co1 O1 1.9074(12) 2
Co1 N1 1.9986(14) 2
Co1 N1 1.9986(14) .
O1 C1 1.3149(19) .
N1 C7 1.303(2) .
N1 C8 1.436(2) .
C1 C2 1.417(2) .
C1 C6 1.426(2) .
C2 C3 1.378(2) .
C2 H2 0.948(19) .
C3 C4 1.401(3) .
C3 H3 0.93(2) .
C4 C5 1.372(3) .
C4 H4 0.97(2) .
C5 C6 1.417(2) .
C5 H5 0.99(2) .
C6 C7 1.441(2) .
C7 H7 0.99(2) .
C8 C13 1.393(2) .
C8 C9 1.396(2) .
C9 C10 1.387(2) .
C9 H9 0.96(2) .
C10 C11 1.398(2) .
C10 H10 0.96(2) .
C11 C12 1.392(2) .
C11 C14 1.506(2) .
C12 C13 1.388(2) .
C12 H12 0.96(2) .
C13 H13 0.95(2) .
C14 H14C 0.97(2) .
C14 H14B 0.98(3) .
C14 H14A 0.95(3) .
